data_4303445
loop_
_publ_author_name
'Shohei Tashiro'
'Ai Minoda'
'Mihoko Yamada'
'Mitsuhiko Shionoya'

_publ_contact_author_address
;
Department of Chemistry
The University of Tokyo
Graduate School of Science
7-3-1, Hongo
Bunkyo-ku
Tokyo
113-0033
;
_publ_contact_author_email ' shionoya@chem.s.u-tokyo.ac.jp '
_publ_contact_author_fax ' 81-3-5841-8061 '
_publ_contact_author_name ' Prof Mitsuhiko Shionoya '
_publ_contact_author_phone ' 81-3-5841-8061 '
_publ_section_title
;
One-Pot, Template Syntheses of a New Class of Metallomacrocycles with a
Tetraoxime Cyclic Skeleton
;
_journal_name_full 'Inorganic Chemistry'
_journal_page_first 10093
_journal_page_last 10101
_journal_paper_doi 10.1021/ic900993j
_journal_volume 48
_journal_year 2009
_chemical_formula_moiety 'C12 H20 N4 O4 '
_chemical_formula_sum 'C12 H20 N4 O4'
_chemical_formula_weight 284.31
_space_group_IT_number 14
_symmetry_cell_setting monoclinic
_symmetry_Int_Tables_number 14
_symmetry_space_group_name_Hall '-P 2ybc'
_symmetry_space_group_name_H-M 'P 1 21/c 1'
_cell_angle_alpha 90.0000
_cell_angle_beta 95.0169(18)
_cell_angle_gamma 90.0000
_cell_formula_units_Z 2
_cell_length_a 8.1968(4)
_cell_length_b 9.3192(5)
_cell_length_c 9.6427(6)
_cell_measurement_reflns_used 9937
_cell_measurement_temperature 133.1
_cell_measurement_theta_max 27.5
_cell_measurement_theta_min 3.0
_cell_volume 733.76(7)
_computing_cell_refinement 'PROCESS-AUTO (Rigaku, 1998)'
_computing_data_collection 'PROCESS-AUTO (Rigaku, 1998)'
_computing_data_reduction 'CrystalStructure (Rigaku & RAC 2007)'
_computing_molecular_graphics 'ORTEP (Johnson, 1976)'
_computing_publication_material 'CrystalStructure (Rigaku & RAC 2007)'
_computing_structure_refinement 'SHELXL97 (Sheldrick, 1997)'
_computing_structure_solution 'SIR92 (Burla, 1994)'
_diffrn_detector_area_resol_mean 10.00
_diffrn_measured_fraction_theta_full 0.995
_diffrn_measured_fraction_theta_max 0.995
_diffrn_measurement_device_type 'Rigaku RAXIS-RAPID'
_diffrn_measurement_method \w
_diffrn_radiation_type 'Mo K\a'
_diffrn_radiation_wavelength 0.71075
_diffrn_reflns_av_R_equivalents 0.015
_diffrn_reflns_limit_h_max 10
_diffrn_reflns_limit_h_min -10
_diffrn_reflns_limit_k_max 12
_diffrn_reflns_limit_k_min -11
_diffrn_reflns_limit_l_max 12
_diffrn_reflns_limit_l_min -12
_diffrn_reflns_number 11905
_diffrn_reflns_theta_full 27.48
_diffrn_reflns_theta_max 27.48
_exptl_absorpt_coefficient_mu 0.098
_exptl_absorpt_correction_T_max 0.981
_exptl_absorpt_correction_T_min 0.855
_exptl_absorpt_correction_type multi-scan
_exptl_absorpt_process_details
;
    Higashi, T. (1995). Program for Absorption Correction.
    Rigaku Corporation, Tokyo, Japan.
;
_exptl_crystal_colour colorless
_exptl_crystal_density_diffrn 1.287
_exptl_crystal_density_method 'not measured'
_exptl_crystal_description block
_exptl_crystal_F_000 304.00
_exptl_crystal_size_max 0.27
_exptl_crystal_size_mid 0.20
_exptl_crystal_size_min 0.20
_refine_diff_density_max 0.32
_refine_diff_density_min -0.33
_refine_ls_extinction_method none
_refine_ls_goodness_of_fit_ref 1.104
_refine_ls_hydrogen_treatment constr
_refine_ls_number_parameters 94
_refine_ls_number_reflns 1674
_refine_ls_R_factor_gt 0.0380
_refine_ls_shift/su_max 0.0000
_refine_ls_structure_factor_coef Fsqd
_refine_ls_weighting_details 'w = 1/[\s^2^(Fo^2^)+(0.0626P)^2^+0.2434P] where P=(Fo^2^+2Fc^2^)/3'
_refine_ls_weighting_scheme calc
_refine_ls_wR_factor_ref 0.1130
_reflns_number_gt 1527
_reflns_number_total 1674
_reflns_threshold_expression F^2^>2.0\s(F^2^)
_cod_data_source_file ic900993j_si_002_3.cif
_cod_data_source_block '_freetetraoxime'
_cod_original_formula_sum 'C12 H20 N4 O4 '
_cod_database_code 4303445

loop_
_symmetry_equiv_pos_site_id
_symmetry_equiv_pos_as_xyz
1 +X,+Y,+Z
2 -X,1/2+Y,1/2-Z
3 -X,-Y,-Z
4 +X,1/2-Y,1/2+Z

loop_
_atom_site_label
_atom_site_type_symbol
_atom_site_fract_x
_atom_site_fract_y
_atom_site_fract_z
_atom_site_U_iso_or_equiv
_atom_site_adp_type
_atom_site_occupancy
_atom_site_symmetry_multiplicity
_atom_site_calc_flag
_atom_site_refinement_flags
_atom_site_disorder_assembly
_atom_site_disorder_group
O(1) O 0.68995(10) 0.75745(9) 0.37322(9) 0.0250(2) Uani 1.00 1 d . . .
O(2) O 0.16872(9) 0.58782(8) 0.37577(8) 0.0200(2) Uani 1.00 1 d . . .
N(1) N 0.32109(12) 0.58735(10) 0.31545(10) 0.0204(2) Uani 1.00 1 d . . .
N(2) N 0.26791(11) 0.36605(10) 0.54407(10) 0.0209(2) Uani 1.00 1 d . . .
C(1) C 0.55591(14) 0.72078(14) 0.27462(12) 0.0248(2) Uani 1.00 1 d . . .
H(1A) H 0.5809 0.6297 0.2281 0.030 Uiso 1.00 1 c R . .
H(1B) H 0.5425 0.7964 0.2025 0.030 Uiso 1.00 1 c R . .
C(2) C 0.39840(14) 0.70448(12) 0.34189(11) 0.0198(2) Uani 1.00 1 d . . .
C(3) C 0.34090(17) 0.82487(14) 0.42761(15) 0.0317(3) Uani 1.00 1 d . . .
H(3A) H 0.2446 0.8700 0.3783 0.038 Uiso 1.00 1 c R . .
H(3B) H 0.4285 0.8961 0.4436 0.038 Uiso 1.00 1 c R . .
H(3C) H 0.3119 0.7875 0.5172 0.038 Uiso 1.00 1 c R . .
C(4) C 0.09430(13) 0.45135(12) 0.35003(11) 0.0204(2) Uani 1.00 1 d . . .
H(4A) H 0.1107 0.4222 0.2535 0.024 Uiso 1.00 1 c R . .
H(4B) H -0.0250 0.4610 0.3566 0.024 Uiso 1.00 1 c R . .
C(5) C 0.15824(13) 0.33404(12) 0.44734(11) 0.0189(2) Uani 1.00 1 d . . .
C(6) C 0.08333(15) 0.18862(13) 0.42062(14) 0.0274(2) Uani 1.00 1 d . . .
H(6A) H 0.1703 0.1169 0.4172 0.033 Uiso 1.00 1 c R . .
H(6B) H 0.0159 0.1896 0.3316 0.033 Uiso 1.00 1 c R . .
H(6C) H 0.0149 0.1644 0.4956 0.033 Uiso 1.00 1 c R . .

loop_
_atom_site_aniso_label
_atom_site_aniso_U_11
_atom_site_aniso_U_22
_atom_site_aniso_U_33
_atom_site_aniso_U_12
_atom_site_aniso_U_13
_atom_site_aniso_U_23
O(1) 0.0200(4) 0.0222(4) 0.0324(4) -0.0045(3) -0.0005(3) 0.0089(3)
O(2) 0.0162(4) 0.0176(4) 0.0268(4) 0.0002(2) 0.0046(3) -0.0013(3)
N(1) 0.0177(4) 0.0217(4) 0.0222(4) 0.0010(3) 0.0046(3) 0.0015(3)
N(2) 0.0191(4) 0.0180(4) 0.0259(4) 0.0005(3) 0.0041(3) 0.0033(3)
C(1) 0.0205(5) 0.0295(6) 0.0244(5) -0.0032(4) 0.0019(4) 0.0056(4)
C(2) 0.0188(5) 0.0203(5) 0.0201(4) 0.0015(4) -0.0005(3) 0.0035(4)
C(3) 0.0274(6) 0.0239(6) 0.0437(7) -0.0022(4) 0.0031(5) -0.0093(5)
C(4) 0.0171(5) 0.0190(5) 0.0249(5) -0.0011(3) 0.0015(4) -0.0027(4)
C(5) 0.0158(4) 0.0180(5) 0.0242(5) -0.0004(3) 0.0081(4) -0.0025(4)
C(6) 0.0248(6) 0.0206(5) 0.0369(6) -0.0058(4) 0.0025(4) -0.0020(4)

loop_
_atom_type_symbol
_atom_type_description
_atom_type_scat_dispersion_real
_atom_type_scat_dispersion_imag
_atom_type_scat_source
C C 0.003 0.002
;
International Tables for Crystallography
(1992, Vol. C, Tables 4.2.6.8 and 6.1.1.4)
;
H H 0.000 0.000
;
International Tables for Crystallography
(1992, Vol. C, Table 6.1.1.4)
;
O O 0.011 0.006
;
International Tables for Crystallography
(1992, Vol. C, Tables 4.2.6.8 and 6.1.1.4)
;
N N 0.006 0.003
;
International Tables for Crystallography
(1992, Vol. C, Tables 4.2.6.8 and 6.1.1.4)
;

loop_
_geom_angle_atom_site_label_1
_geom_angle_atom_site_label_2
_geom_angle_atom_site_label_3
_geom_angle
_geom_angle_publ_flag
_geom_angle_site_symmetry_1
_geom_angle_site_symmetry_2
_geom_angle_site_symmetry_3
N(2) O(1) C(1) 108.27(8) yes 3_666 . .
N(1) O(2) C(4) 107.71(7) yes . . .
O(2) N(1) C(2) 110.72(9) yes . . .
O(1) N(2) C(5) 109.99(8) yes 3_666 . .
O(1) C(1) C(2) 112.11(9) yes . . .
N(1) C(2) C(1) 115.50(10) yes . . .
N(1) C(2) C(3) 125.27(11) yes . . .
C(1) C(2) C(3) 119.18(10) yes . . .
O(2) C(4) C(5) 114.83(8) yes . . .
N(2) C(5) C(4) 118.15(9) yes . . .
N(2) C(5) C(6) 126.12(10) yes . . .
C(4) C(5) C(6) 115.72(9) yes . . .
O(1) C(1) H(1A) 109.2 no . . .
O(1) C(1) H(1B) 109.2 no . . .
H(1A) C(1) H(1B) 107.9 no . . .
H(1A) C(1) C(2) 109.2 no . . .
H(1B) C(1) C(2) 109.2 no . . .
C(2) C(3) H(3A) 109.5 no . . .
C(2) C(3) H(3B) 109.5 no . . .
C(2) C(3) H(3C) 109.5 no . . .
H(3A) C(3) H(3B) 109.5 no . . .
H(3A) C(3) H(3C) 109.5 no . . .
H(3B) C(3) H(3C) 109.5 no . . .
O(2) C(4) H(4A) 108.6 no . . .
O(2) C(4) H(4B) 108.6 no . . .
H(4A) C(4) H(4B) 107.5 no . . .
H(4A) C(4) C(5) 108.6 no . . .
H(4B) C(4) C(5) 108.6 no . . .
C(5) C(6) H(6A) 109.5 no . . .
C(5) C(6) H(6B) 109.5 no . . .
C(5) C(6) H(6C) 109.5 no . . .
H(6A) C(6) H(6B) 109.5 no . . .
H(6A) C(6) H(6C) 109.5 no . . .
H(6B) C(6) H(6C) 109.5 no . . .

loop_
_geom_bond_atom_site_label_1
_geom_bond_atom_site_label_2
_geom_bond_distance
_geom_bond_publ_flag
_geom_bond_site_symmetry_1
_geom_bond_site_symmetry_2
O(1) N(2) 1.4254(12) yes . 3_666
O(1) C(1) 1.4301(13) yes . .
O(2) N(1) 1.4231(12) yes . .
O(2) C(4) 1.4229(13) yes . .
N(1) C(2) 1.2766(14) yes . .
N(2) C(5) 1.2730(13) yes . .
C(1) C(2) 1.5024(16) yes . .
C(2) C(3) 1.4941(17) yes . .
C(4) C(5) 1.5048(15) yes . .
C(5) C(6) 1.5008(16) yes . .
C(1) H(1A) 0.990 no . .
C(1) H(1B) 0.990 no . .
C(3) H(3A) 0.980 no . .
C(3) H(3B) 0.980 no . .
C(3) H(3C) 0.980 no . .
C(4) H(4A) 0.990 no . .
C(4) H(4B) 0.990 no . .
C(6) H(6A) 0.980 no . .
C(6) H(6B) 0.980 no . .
C(6) H(6C) 0.980 no . .

loop_
_geom_contact_atom_site_label_1
_geom_contact_atom_site_label_2
_geom_contact_distance
_geom_contact_publ_flag
_geom_contact_site_symmetry_1
_geom_contact_site_symmetry_2
O(1) N(1) 3.5695(12) ? . 2_655
O(1) C(4) 3.4195(14) ? . 2_655
O(1) C(5) 3.5050(14) ? . 2_655
O(1) C(6) 3.5797(16) ? . 2_655
O(2) C(4) 3.5734(13) ? . 3_566
O(2) C(5) 3.3796(13) ? . 3_566
O(2) C(6) 3.5052(14) ? . 2_555
N(1) O(1) 3.5695(12) ? . 2_645
C(1) C(5) 3.4730(16) ? . 2_655
C(4) O(1) 3.4195(14) ? . 2_645
C(4) O(2) 3.5734(13) ? . 3_566
C(4) C(4) 3.5155(15) ? . 3_566
C(4) C(5) 3.5791(15) ? . 3_566
C(5) O(1) 3.5050(14) ? . 2_645
C(5) O(2) 3.3796(13) ? . 3_566
C(5) C(1) 3.4730(16) ? . 2_645
C(5) C(4) 3.5791(15) ? . 3_566
C(6) O(1) 3.5797(16) ? . 2_645
C(6) O(2) 3.5052(14) ? . 2_545
O(1) H(1B) 3.530 ? . 4_565
O(1) H(4A) 2.621 ? . 2_655
O(1) H(6A) 3.381 ? . 2_655
O(1) H(6B) 3.309 ? . 2_655
O(2) H(4B) 2.964 ? . 3_566
O(2) H(6B) 2.580 ? . 2_555
O(2) H(6C) 3.076 ? . 3_566
N(1) H(1B) 2.943 ? . 2_645
N(1) H(3C) 3.098 ? . 4_564
N(1) H(6B) 3.140 ? . 2_555
N(2) H(1B) 3.022 ? . 2_645
N(2) H(4B) 2.795 ? . 3_566
C(1) H(3B) 3.447 ? . 4_564
C(1) H(3C) 3.049 ? . 4_564
C(1) H(4A) 3.346 ? . 2_655
C(1) H(6A) 3.181 ? . 2_655
H(1A) H(1B) 3.352 ? . 2_645
H(1A) C(3) 3.302 ? . 2_645
H(1A) C(3) 3.384 ? . 4_564
H(1A) H(3A) 3.035 ? . 2_645
H(1A) H(3B) 2.732 ? . 2_645
H(1A) H(3B) 2.924 ? . 4_564
H(1A) H(3C) 2.968 ? . 4_564
H(1A) C(5) 3.420 ? . 2_655
H(1A) C(6) 3.259 ? . 2_655
H(1A) H(6A) 2.576 ? . 2_655
H(1A) H(6B) 3.449 ? . 2_655
H(1B) O(1) 3.530 ? . 4_564
H(1B) N(1) 2.943 ? . 2_655
H(1B) N(2) 3.022 ? . 2_655
H(1B) H(1A) 3.352 ? . 2_655
H(1B) C(2) 3.573 ? . 4_564
H(1B) C(3) 3.204 ? . 4_564
H(1B) H(3B) 3.149 ? . 4_564
H(1B) H(3C) 2.605 ? . 4_564
H(1B) C(4) 3.386 ? . 2_655
H(1B) H(4A) 3.070 ? . 2_655
H(1B) C(5) 2.974 ? . 2_655
H(1B) C(6) 3.530 ? . 2_655
H(1B) H(6A) 3.185 ? . 2_655
C(2) H(1B) 3.573 ? . 4_565
C(2) H(3C) 3.150 ? . 4_564
C(3) H(1A) 3.302 ? . 2_655
C(3) H(1A) 3.384 ? . 4_565
C(3) H(1B) 3.204 ? . 4_565
C(3) H(3B) 3.386 ? . 3_676
C(3) H(6A) 3.057 ? . 1_565
C(3) H(6C) 3.072 ? . 3_566
H(3A) H(1A) 3.035 ? . 2_655
H(3A) C(4) 3.474 ? . 2_555
H(3A) H(4A) 3.112 ? . 2_555
H(3A) H(4B) 2.894 ? . 2_555
H(3A) C(6) 3.290 ? . 1_565
H(3A) C(6) 3.492 ? . 3_566
H(3A) H(6A) 2.418 ? . 1_565
H(3A) H(6B) 3.527 ? . 1_565
H(3A) H(6B) 3.275 ? . 2_555
H(3A) H(6C) 3.568 ? . 1_565
H(3A) H(6C) 2.561 ? . 3_566
H(3B) C(1) 3.447 ? . 4_565
H(3B) H(1A) 2.732 ? . 2_655
H(3B) H(1A) 2.924 ? . 4_565
H(3B) H(1B) 3.149 ? . 4_565
H(3B) C(3) 3.386 ? . 3_676
H(3B) H(3B) 2.467 ? . 3_676
H(3B) H(6A) 2.947 ? . 1_565
H(3C) N(1) 3.098 ? . 4_565
H(3C) C(1) 3.049 ? . 4_565
H(3C) H(1A) 2.968 ? . 4_565
H(3C) H(1B) 2.605 ? . 4_565
H(3C) C(2) 3.150 ? . 4_565
H(3C) H(4B) 3.588 ? . 3_566
H(3C) C(6) 3.353 ? . 3_566
H(3C) H(6A) 3.392 ? . 1_565
H(3C) H(6B) 3.174 ? . 3_566
H(3C) H(6C) 2.708 ? . 3_566
C(4) H(1B) 3.386 ? . 2_645
C(4) H(3A) 3.474 ? . 2_545
C(4) H(4B) 3.045 ? . 3_566
C(4) H(6A) 3.571 ? . 2_555
C(4) H(6B) 2.921 ? . 2_555
C(4) H(6C) 3.588 ? . 4_554
H(4A) O(1) 2.621 ? . 2_645
H(4A) C(1) 3.346 ? . 2_645
H(4A) H(1B) 3.070 ? . 2_645
H(4A) H(3A) 3.112 ? . 2_545
H(4A) C(6) 3.324 ? . 2_555
H(4A) C(6) 3.361 ? . 4_554
H(4A) H(6A) 3.263 ? . 2_555
H(4A) H(6A) 3.341 ? . 4_554
H(4A) H(6B) 2.795 ? . 2_555
H(4A) H(6C) 3.390 ? . 2_555
H(4A) H(6C) 2.666 ? . 4_554
H(4B) O(2) 2.964 ? . 3_566
H(4B) N(2) 2.795 ? . 3_566
H(4B) H(3A) 2.894 ? . 2_545
H(4B) H(3C) 3.588 ? . 3_566
H(4B) C(4) 3.045 ? . 3_566
H(4B) H(4B) 2.854 ? . 3_566
H(4B) C(5) 2.962 ? . 3_566
H(4B) C(6) 3.413 ? . 2_555
H(4B) H(6A) 3.155 ? . 2_555
H(4B) H(6B) 2.803 ? . 2_555
C(5) H(1A) 3.420 ? . 2_645
C(5) H(1B) 2.974 ? . 2_645
C(5) H(4B) 2.962 ? . 3_566
C(6) H(1A) 3.259 ? . 2_645
C(6) H(1B) 3.530 ? . 2_645
C(6) H(3A) 3.290 ? . 1_545
C(6) H(3A) 3.492 ? . 3_566
C(6) H(3C) 3.353 ? . 3_566
C(6) H(4A) 3.324 ? . 2_545
C(6) H(4A) 3.361 ? . 4_555
C(6) H(4B) 3.413 ? . 2_545
C(6) H(6C) 3.498 ? . 3_556
H(6A) O(1) 3.381 ? . 2_645
H(6A) C(1) 3.181 ? . 2_645
H(6A) H(1A) 2.576 ? . 2_645
H(6A) H(1B) 3.185 ? . 2_645
H(6A) C(3) 3.057 ? . 1_545
H(6A) H(3A) 2.418 ? . 1_545
H(6A) H(3B) 2.947 ? . 1_545
H(6A) H(3C) 3.392 ? . 1_545
H(6A) C(4) 3.571 ? . 2_545
H(6A) H(4A) 3.263 ? . 2_545
H(6A) H(4A) 3.341 ? . 4_555
H(6A) H(4B) 3.155 ? . 2_545
H(6A) H(6C) 3.179 ? . 3_556
H(6B) O(1) 3.309 ? . 2_645
H(6B) O(2) 2.580 ? . 2_545
H(6B) N(1) 3.140 ? . 2_545
H(6B) H(1A) 3.449 ? . 2_645
H(6B) H(3A) 3.527 ? . 1_545
H(6B) H(3A) 3.275 ? . 2_545
H(6B) H(3C) 3.174 ? . 3_566
H(6B) C(4) 2.921 ? . 2_545
H(6B) H(4A) 2.795 ? . 2_545
H(6B) H(4B) 2.803 ? . 2_545
H(6B) H(6C) 3.513 ? . 4_554
H(6C) O(2) 3.076 ? . 3_566
H(6C) C(3) 3.072 ? . 3_566
H(6C) H(3A) 3.568 ? . 1_545
H(6C) H(3A) 2.561 ? . 3_566
H(6C) H(3C) 2.708 ? . 3_566
H(6C) C(4) 3.588 ? . 4_555
H(6C) H(4A) 3.390 ? . 2_545
H(6C) H(4A) 2.666 ? . 4_555
H(6C) C(6) 3.498 ? . 3_556
H(6C) H(6A) 3.179 ? . 3_556
H(6C) H(6B) 3.513 ? . 4_555
H(6C) H(6C) 3.076 ? . 3_556

loop_
_geom_torsion_atom_site_label_1
_geom_torsion_atom_site_label_2
_geom_torsion_atom_site_label_3
_geom_torsion_atom_site_label_4
_geom_torsion
_geom_torsion_publ_flag
_geom_torsion_site_symmetry_1
_geom_torsion_site_symmetry_2
_geom_torsion_site_symmetry_3
_geom_torsion_site_symmetry_4
N(2) O(1) C(1) C(2) 72.41(11) ? 3_666 . . .
C(1) O(1) N(2) C(5) -174.46(9) ? . . 3_666 3_666
N(1) O(2) C(4) C(5) 80.32(10) ? . . . .
C(4) O(2) N(1) C(2) -176.33(8) ? . . . .
O(2) N(1) C(2) C(1) -175.73(8) ? . . . .
O(2) N(1) C(2) C(3) 1.64(15) ? . . . .
O(1) N(2) C(5) C(4) 178.70(8) ? 3_666 . . .
O(1) N(2) C(5) C(6) -0.63(15) ? 3_666 . . .
O(1) C(1) C(2) N(1) -127.94(10) ? . . . .
O(1) C(1) C(2) C(3) 54.52(14) ? . . . .
O(2) C(4) C(5) N(2) 1.54(14) ? . . . .
O(2) C(4) C(5) C(6) -179.05(9) ? . . . .
